data_8106451
loop_
_publ_author_name
'Tugrak, Mehtap'
'Aydin, Abdullah'
'Gul, Halise Inci'
'Sahin, Ertan'
'Akkurt, Mehmet'

_publ_section_title
;
 Crystal structure of
 (E)-2-({4-hydroxy-5-methoxy-3-[(4-methyl-1-piperazinyl)methyl]phenyl}
 methylidene)-1-indanone, C23H26N2O3
;
_journal_issue 1
_journal_name_full 'Zeitschrift f\"ur Kristallographie - New Crystal Structures'
_journal_page_first 113
_journal_page_last 115
_journal_paper_doi 10.1515/ncrs-2016-0176
_journal_volume 232
_journal_year 2017
_chemical_formula_moiety 'C23 H26 N2 O3'
_chemical_formula_sum 'C23 H26 N2 O3'
_chemical_formula_weight 378.46
_space_group_IT_number 2
_space_group_name_Hall '-P 1'
_space_group_name_H-M_alt 'P -1'
_symmetry_cell_setting triclinic
_symmetry_Int_Tables_number 2
_symmetry_space_group_name_Hall '-P 1'
_symmetry_space_group_name_H-M 'P -1'
_atom_sites_solution_hydrogens geom
_cell_angle_alpha 67.787(7)
_cell_angle_beta 64.309(7)
_cell_angle_gamma 64.271(7)
_cell_formula_units_Z 2
_cell_length_a 10.6646(19)
_cell_length_b 10.7784(17)
_cell_length_c 11.150(2)
_cell_measurement_reflns_used 9877
_cell_measurement_temperature 293
_cell_measurement_theta_max 27.40
_cell_measurement_theta_min 3.33
_cell_volume 1011.6(3)
_computing_cell_refinement CrystalClear
_computing_data_collection 'CrystalClear [9]'
_computing_data_reduction CrystalClear
_computing_molecular_graphics 'ORTEP-3 for Windows [11]'
_computing_publication_material 'PLATON [12]'
_computing_structure_refinement 'SHELXL-2008 [10]'
_computing_structure_solution 'SHELXS-2008 [10]'
_diffrn_ambient_temperature 293
_diffrn_measured_fraction_theta_full 0.998
_diffrn_measured_fraction_theta_max 0.993
_diffrn_measurement_device_type 'Rigaku R-axis rapid S'
_diffrn_measurement_method '\f and \w scans'
_diffrn_radiation_monochromator graphite
_diffrn_radiation_probe x-ray
_diffrn_radiation_source 'fine-focus sealed tube'
_diffrn_radiation_type MoK\a
_diffrn_radiation_wavelength 0.71073
_diffrn_reflns_av_R_equivalents 0.0528
_diffrn_reflns_limit_h_max 14
_diffrn_reflns_limit_h_min -14
_diffrn_reflns_limit_k_max 14
_diffrn_reflns_limit_k_min -14
_diffrn_reflns_limit_l_max 14
_diffrn_reflns_limit_l_min -14
_diffrn_reflns_number 44547
_diffrn_reflns_reduction_process
;
;
_diffrn_reflns_theta_full 25.24
_diffrn_reflns_theta_max 28.45
_diffrn_reflns_theta_min 3.33
_exptl_absorpt_coefficient_mu 0.083
_exptl_absorpt_correction_T_max 0.995
_exptl_absorpt_correction_T_min 0.992
_exptl_crystal_colour bronze
_exptl_crystal_density_diffrn 1.242
_exptl_crystal_density_method 'Not Measured'
_exptl_crystal_description block
_exptl_crystal_F_000 404
_exptl_crystal_size_max 0.10
_exptl_crystal_size_mid 0.08
_exptl_crystal_size_min 0.06
_refine_diff_density_max 0.154
_refine_diff_density_min -0.210
_refine_diff_density_rms 0.044
_refine_ls_abs_structure_Flack .
_refine_ls_extinction_method none
_refine_ls_goodness_of_fit_ref 1.020
_refine_ls_hydrogen_treatment constr
_refine_ls_matrix_type full
_refine_ls_number_parameters 256
_refine_ls_number_reflns 5072
_refine_ls_number_restraints 0
_refine_ls_restrained_S_all 1.020
_refine_ls_R_factor_all 0.1002
_refine_ls_R_factor_gt 0.0502
_refine_ls_shift/su_max 0.000
_refine_ls_shift/su_mean 0.000
_refine_ls_structure_factor_coef Fsqd
_refine_ls_weighting_details 'w=1/[\s^2^(Fo^2^)+(0.0707P)^2^+0.1674P] where P=(Fo^2^+2Fc^2^)/3'
_refine_ls_weighting_scheme calc
_refine_ls_wR_factor_gt 0.1191
_refine_ls_wR_factor_ref 0.1481
_reflns_number_gt 3072
_reflns_number_total 5072
_reflns_threshold_expression 'I > 2\s(I)'
_cod_data_source_file suppl_ncrs-2016-0176_suppl.cif
_cod_data_source_block I
_cod_database_code 8106451
_iucr_geom_hbonds_special_details
;
Cg3 and Cg4 are the centroids of the C2--C7 and C11--C16 six-membered
rings,respectively.
;
_publcif_info_exptl_table_max_cols 4
_publcif_info_exptl_table_use_headnotes n

loop_
_symmetry_equiv_pos_site_id
_symmetry_equiv_pos_as_xyz
1 x,y,z
2 -x,-y,-z

loop_
_atom_site_aniso_label
_atom_site_aniso_U_11
_atom_site_aniso_U_22
_atom_site_aniso_U_33
_atom_site_aniso_U_23
_atom_site_aniso_U_13
_atom_site_aniso_U_12
O1 0.0859(10) 0.0860(9) 0.0546(8) 0.0256(7) -0.0338(7) -0.0494(8)
O2 0.0581(7) 0.0679(7) 0.0342(5) 0.0037(5) -0.0175(5) -0.0334(6)
O3 0.0634(7) 0.0707(7) 0.0483(6) -0.0018(6) -0.0221(6) -0.0372(6)
N1 0.0382(7) 0.0639(8) 0.0385(7) -0.0103(6) -0.0137(5) -0.0170(6)
N2 0.0568(8) 0.0643(9) 0.0394(7) -0.0106(6) -0.0114(6) -0.0209(7)
C1 0.0499(9) 0.0491(8) 0.0363(8) -0.0029(6) -0.0124(7) -0.0208(7)
C2 0.0513(9) 0.0465(8) 0.0398(8) -0.0092(6) -0.0122(7) -0.0185(7)
C3 0.0820(13) 0.0773(12) 0.0462(9) -0.0040(8) -0.0261(9) -0.0411(10)
C4 0.0904(15) 0.0929(15) 0.0709(13) -0.0168(11) -0.0342(11) -0.0488(12)
C5 0.0858(14) 0.0767(13) 0.0788(14) -0.0146(11) -0.0266(11) -0.0487(11)
C6 0.0701(12) 0.0534(10) 0.0608(11) -0.0035(8) -0.0180(9) -0.0323(9)
C7 0.0496(9) 0.0421(8) 0.0451(8) -0.0070(6) -0.0128(7) -0.0172(7)
C8 0.0507(9) 0.0485(9) 0.0421(8) 0.0023(7) -0.0137(7) -0.0190(7)
C9 0.0426(8) 0.0455(8) 0.0367(7) -0.0018(6) -0.0116(6) -0.0160(6)
C10 0.0475(9) 0.0509(9) 0.0361(7) 0.0016(6) -0.0153(7) -0.0174(7)
C11 0.0389(8) 0.0503(8) 0.0375(7) -0.0044(6) -0.0129(6) -0.0143(6)
C12 0.0469(9) 0.0542(9) 0.0354(8) 0.0000(6) -0.0178(7) -0.0169(7)
C13 0.0432(8) 0.0542(9) 0.0405(8) -0.0067(7) -0.0189(7) -0.0134(7)
C14 0.0376(8) 0.0527(9) 0.0389(8) -0.0069(7) -0.0111(6) -0.0177(7)
C15 0.0403(8) 0.0518(8) 0.0309(7) -0.0041(6) -0.0104(6) -0.0163(7)
C16 0.0414(8) 0.0556(9) 0.0341(7) -0.0055(6) -0.0132(6) -0.0190(7)
C17 0.0607(10) 0.0665(10) 0.0351(8) -0.0041(7) -0.0179(7) -0.0232(8)
C18 0.0547(10) 0.0604(10) 0.0482(9) -0.0057(7) -0.0269(8) -0.0172(8)
C19 0.0415(8) 0.0687(10) 0.0463(9) -0.0121(8) -0.0186(7) -0.0160(7)
C20 0.0488(9) 0.0700(11) 0.0425(8) -0.0081(8) -0.0150(7) -0.0234(8)
C21 0.0443(9) 0.0714(12) 0.0476(9) -0.0128(8) -0.0071(7) -0.0123(8)
C22 0.0422(9) 0.0774(12) 0.0471(9) -0.0129(8) -0.0090(7) -0.0228(8)
C23 0.0859(15) 0.0742(13) 0.0745(13) -0.0244(11) -0.0191(11) -0.0247(11)

loop_
_atom_site_label
_atom_site_type_symbol
_atom_site_thermal_displace_type
_atom_site_fract_x
_atom_site_fract_y
_atom_site_fract_z
_atom_site_occupancy
_atom_site_U_iso_or_equiv
_atom_site_calc_flag
_atom_site_refinement_flags
O1 O Uani 0.35602(16) -0.07674(14) 0.90803(13) 1.000 0.0767(5) . .
O2 O Uani 0.72921(12) 0.47509(12) 0.36865(10) 1.000 0.0525(4) . .
O3 O Uani 0.85324(13) 0.48429(13) 0.52280(11) 1.000 0.0572(4) . .
N1 N Uani 0.83849(13) 0.43732(14) 0.78758(12) 1.000 0.0467(4) . .
N2 N Uani 0.78787(15) 0.63576(15) 0.93081(13) 1.000 0.0551(5) . .
C1 C Uani 0.39093(17) 0.16858(16) 0.57632(15) 1.000 0.0462(5) . .
C2 C Uani 0.27926(17) 0.10499(16) 0.59942(15) 1.000 0.0461(5) . .
C3 C Uani 0.2007(2) 0.1327(2) 0.51526(18) 1.000 0.0639(7) . .
C4 C Uani 0.1036(2) 0.0617(2) 0.5565(2) 1.000 0.0750(8) . .
C5 C Uani 0.0817(2) -0.0360(2) 0.6806(2) 1.000 0.0729(8) . .
C6 C Uani 0.1574(2) -0.06358(18) 0.76599(19) 1.000 0.0611(6) . .
C7 C Uani 0.25665(17) 0.00772(15) 0.72369(16) 1.000 0.0467(5) . .
C8 C Uani 0.35036(18) -0.00220(16) 0.79465(16) 1.000 0.0507(5) . .
C9 C Uani 0.43529(16) 0.09651(15) 0.70393(14) 1.000 0.0440(4) . .
C10 C Uani 0.52874(17) 0.11134(16) 0.74342(15) 1.000 0.0474(5) . .
C11 C Uani 0.61842(16) 0.20355(16) 0.67922(15) 1.000 0.0440(4) . .
C12 C Uani 0.68997(17) 0.20876(16) 0.75507(15) 1.000 0.0470(5) . .
C13 C Uani 0.77119(17) 0.29910(16) 0.70493(15) 1.000 0.0462(5) . .
C14 C Uani 0.77934(16) 0.39021(16) 0.57557(15) 1.000 0.0436(5) . .
C15 C Uani 0.71168(16) 0.38373(16) 0.49535(14) 1.000 0.0427(4) . .
C16 C Uani 0.63320(16) 0.29172(16) 0.54642(14) 1.000 0.0437(5) . .
C17 C Uani 0.67428(19) 0.46372(18) 0.27885(16) 1.000 0.0547(5) . .
C18 C Uani 0.85842(19) 0.29538(18) 0.78309(17) 1.000 0.0533(6) . .
C19 C Uani 0.95267(17) 0.43322(18) 0.83025(17) 1.000 0.0516(5) . .
C20 C Uani 0.93170(18) 0.57806(18) 0.83613(16) 1.000 0.0537(5) . .
C21 C Uani 0.67330(18) 0.64073(19) 0.88984(18) 1.000 0.0603(6) . .
C22 C Uani 0.69325(18) 0.49664(19) 0.88230(17) 1.000 0.0569(6) . .
C23 C Uani 0.7679(3) 0.7755(2) 0.9382(2) 1.000 0.0790(8) . .
H1A H Uiso 0.34800 0.27030 0.56660 1.000 0.0550 calc .
H1B H Uiso 0.47470 0.14870 0.49530 1.000 0.0550 calc .
H3 H Uiso 0.21370 0.19880 0.43180 1.000 0.0770 calc .
H3O H Uiso 0.86650 0.49570 0.58460 1.000 0.0860 calc .
H4 H Uiso 0.05150 0.07970 0.49990 1.000 0.0900 calc .
H5 H Uiso 0.01550 -0.08320 0.70640 1.000 0.0880 calc .
H6 H Uiso 0.14250 -0.12840 0.85010 1.000 0.0730 calc .
H10 H Uiso 0.53800 0.05190 0.82720 1.000 0.0570 calc .
H12 H Uiso 0.68300 0.14970 0.84220 1.000 0.0560 calc .
H16 H Uiso 0.58920 0.28760 0.49260 1.000 0.0520 calc .
H17A H Uiso 0.71650 0.36830 0.26770 1.000 0.0820 calc .
H17B H Uiso 0.70010 0.52730 0.19140 1.000 0.0820 calc .
H17C H Uiso 0.56920 0.48790 0.31680 1.000 0.0820 calc .
H18A H Uiso 0.82850 0.24000 0.87590 1.000 0.0640 calc .
H18B H Uiso 0.96190 0.24870 0.74050 1.000 0.0640 calc .
H19A H Uiso 1.04870 0.39720 0.76610 1.000 0.0620 calc .
H19B H Uiso 0.94900 0.36940 0.91980 1.000 0.0620 calc .
H20A H Uiso 1.00780 0.57260 0.86540 1.000 0.0640 calc .
H20B H Uiso 0.94080 0.64060 0.74550 1.000 0.0640 calc .
H21A H Uiso 0.67560 0.70570 0.80100 1.000 0.0720 calc .
H21B H Uiso 0.57800 0.67600 0.95520 1.000 0.0720 calc .
H22A H Uiso 0.68280 0.43360 0.97270 1.000 0.0680 calc .
H22B H Uiso 0.61740 0.50380 0.85180 1.000 0.0680 calc .
H23A H Uiso 0.77630 0.83830 0.84900 1.000 0.1190 calc .
H23B H Uiso 0.84190 0.76870 0.96960 1.000 0.1190 calc .
H23C H Uiso 0.67220 0.81150 1.00080 1.000 0.1190 calc .

loop_
_atom_type_symbol
_atom_type_description
_atom_type_scat_dispersion_real
_atom_type_scat_dispersion_imag
_atom_type_scat_source
O O 0.0106 0.0060 'International Tables Vol C Tables 4.2.6.8 and 6.1.1.4'
N N 0.0061 0.0033 'International Tables Vol C Tables 4.2.6.8 and 6.1.1.4'
H H 0.0000 0.0000 'International Tables Vol C Tables 4.2.6.8 and 6.1.1.4'
C C 0.0033 0.0016 'International Tables Vol C Tables 4.2.6.8 and 6.1.1.4'

loop_
_geom_angle_atom_site_label_1
_geom_angle_atom_site_label_2
_geom_angle_atom_site_label_3
_geom_angle
_geom_angle_site_symmetry_1
_geom_angle_site_symmetry_2
_geom_angle_site_symmetry_3
_geom_angle_publ_flag
C15 O2 C17 117.29(14) . . . no
C14 O3 H3O 109.00 . . . no
C18 N1 C19 110.88(15) . . . no
C18 N1 C22 110.78(15) . . . no
C19 N1 C22 109.22(13) . . . no
C20 N2 C21 109.85(14) . . . no
C20 N2 C23 110.96(17) . . . no
C21 N2 C23 111.05(18) . . . no
C2 C1 C9 103.48(13) . . . no
C1 C2 C3 128.86(15) . . . no
C1 C2 C7 111.83(16) . . . no
C3 C2 C7 119.31(19) . . . no
C2 C3 C4 119.26(17) . . . no
C3 C4 C5 121.3(2) . . . no
C4 C5 C6 120.2(2) . . . no
C5 C6 C7 118.47(17) . . . no
C2 C7 C8 109.30(17) . . . no
C6 C7 C8 129.26(15) . . . no
C2 C7 C6 121.45(18) . . . no
O1 C8 C7 126.46(19) . . . no
C7 C8 C9 107.10(14) . . . no
O1 C8 C9 126.4(2) . . . no
C1 C9 C8 108.29(16) . . . no
C8 C9 C10 120.36(14) . . . no
C1 C9 C10 131.33(15) . . . no
C9 C10 C11 131.63(15) . . . no
C10 C11 C12 118.04(14) . . . no
C12 C11 C16 118.00(16) . . . no
C10 C11 C16 123.92(17) . . . no
C11 C12 C13 121.99(14) . . . no
C12 C13 C18 121.50(14) . . . no
C14 C13 C18 119.14(17) . . . no
C12 C13 C14 119.25(17) . . . no
O3 C14 C13 121.96(17) . . . no
O3 C14 C15 118.32(13) . . . no
C13 C14 C15 119.71(16) . . . no
O2 C15 C14 115.17(15) . . . no
O2 C15 C16 124.81(16) . . . no
C14 C15 C16 120.02(14) . . . no
C11 C16 C15 120.92(16) . . . no
N1 C18 C13 112.58(15) . . . no
N1 C19 C20 110.97(16) . . . no
N2 C20 C19 110.80(16) . . . no
N2 C21 C22 111.27(16) . . . no
N1 C22 C21 111.09(16) . . . no
C2 C1 H1A 111.00 . . . no
C2 C1 H1B 111.00 . . . no
C9 C1 H1A 111.00 . . . no
C9 C1 H1B 111.00 . . . no
H1A C1 H1B 109.00 . . . no
C2 C3 H3 120.00 . . . no
C4 C3 H3 120.00 . . . no
C3 C4 H4 119.00 . . . no
C5 C4 H4 119.00 . . . no
C4 C5 H5 120.00 . . . no
C6 C5 H5 120.00 . . . no
C5 C6 H6 121.00 . . . no
C7 C6 H6 121.00 . . . no
C9 C10 H10 114.00 . . . no
C11 C10 H10 114.00 . . . no
C11 C12 H12 119.00 . . . no
C13 C12 H12 119.00 . . . no
C11 C16 H16 120.00 . . . no
C15 C16 H16 120.00 . . . no
O2 C17 H17A 109.00 . . . no
O2 C17 H17B 109.00 . . . no
O2 C17 H17C 109.00 . . . no
H17A C17 H17B 109.00 . . . no
H17A C17 H17C 110.00 . . . no
H17B C17 H17C 109.00 . . . no
N1 C18 H18A 109.00 . . . no
N1 C18 H18B 109.00 . . . no
C13 C18 H18A 109.00 . . . no
C13 C18 H18B 109.00 . . . no
H18A C18 H18B 108.00 . . . no
N1 C19 H19A 109.00 . . . no
N1 C19 H19B 109.00 . . . no
C20 C19 H19A 109.00 . . . no
C20 C19 H19B 109.00 . . . no
H19A C19 H19B 108.00 . . . no
N2 C20 H20A 109.00 . . . no
N2 C20 H20B 109.00 . . . no
C19 C20 H20A 109.00 . . . no
C19 C20 H20B 109.00 . . . no
H20A C20 H20B 108.00 . . . no
N2 C21 H21A 109.00 . . . no
N2 C21 H21B 109.00 . . . no
C22 C21 H21A 109.00 . . . no
C22 C21 H21B 109.00 . . . no
H21A C21 H21B 108.00 . . . no
N1 C22 H22A 109.00 . . . no
N1 C22 H22B 109.00 . . . no
C21 C22 H22A 109.00 . . . no
C21 C22 H22B 109.00 . . . no
H22A C22 H22B 108.00 . . . no
N2 C23 H23A 109.00 . . . no
N2 C23 H23B 109.00 . . . no
N2 C23 H23C 109.00 . . . no
H23A C23 H23B 110.00 . . . no
H23A C23 H23C 110.00 . . . no
H23B C23 H23C 110.00 . . . no

loop_
_geom_bond_atom_site_label_1
_geom_bond_atom_site_label_2
_geom_bond_distance
_geom_bond_site_symmetry_1
_geom_bond_site_symmetry_2
_geom_bond_publ_flag
O1 C8 1.226(2) . . no
O2 C15 1.3709(18) . . no
O2 C17 1.423(2) . . no
O3 C14 1.355(2) . . no
O3 H3O 0.8200 . . no
N1 C18 1.468(2) . . no
N1 C19 1.467(3) . . no
N1 C22 1.468(2) . . no
N2 C20 1.455(2) . . no
N2 C21 1.454(3) . . no
N2 C23 1.456(3) . . no
C1 C9 1.510(2) . . no
C1 C2 1.505(3) . . no
C2 C3 1.387(3) . . no
C2 C7 1.382(2) . . no
C3 C4 1.371(3) . . no
C4 C5 1.382(3) . . no
C5 C6 1.375(3) . . no
C6 C7 1.390(3) . . no
C7 C8 1.471(3) . . no
C8 C9 1.485(2) . . no
C9 C10 1.336(3) . . no
C10 C11 1.452(3) . . no
C11 C12 1.390(3) . . no
C11 C16 1.409(2) . . no
C12 C13 1.383(3) . . no
C13 C18 1.507(3) . . no
C13 C14 1.395(2) . . no
C14 C15 1.406(3) . . no
C15 C16 1.374(3) . . no
C19 C20 1.501(3) . . no
C21 C22 1.504(3) . . no
C1 H1A 0.9700 . . no
C1 H1B 0.9700 . . no
C3 H3 0.9300 . . no
C4 H4 0.9300 . . no
C5 H5 0.9300 . . no
C6 H6 0.9300 . . no
C10 H10 0.9300 . . no
C12 H12 0.9300 . . no
C16 H16 0.9300 . . no
C17 H17A 0.9600 . . no
C17 H17B 0.9600 . . no
C17 H17C 0.9600 . . no
C18 H18A 0.9700 . . no
C18 H18B 0.9700 . . no
C19 H19A 0.9700 . . no
C19 H19B 0.9700 . . no
C20 H20A 0.9700 . . no
C20 H20B 0.9700 . . no
C21 H21A 0.9700 . . no
C21 H21B 0.9700 . . no
C22 H22A 0.9700 . . no
C22 H22B 0.9700 . . no
C23 H23A 0.9600 . . no
C23 H23B 0.9600 . . no
C23 H23C 0.9600 . . no

loop_
_geom_contact_atom_site_label_1
_geom_contact_atom_site_label_2
_geom_contact_distance
_geom_contact_site_symmetry_1
_geom_contact_site_symmetry_2
_geom_contact_publ_flag
O1 C21 3.419(3) . 1_545 no
O1 C12 3.368(2) . 2_657 no
O2 C20 3.264(2) . 2_766 no
O2 O3 2.632(2) . . no
O3 N1 2.7447(18) . . no
O3 O2 2.632(2) . . no
O3 O3 3.096(2) . 2_766 no
O1 H21B 2.7400 . 1_545 no
O1 H12 2.4800 . 2_657 no
O1 H18A 2.9100 . 2_657 no
O1 H10 2.5300 . . no
O2 H1A 2.7800 . 2_666 no
O2 H19A 2.8200 . 2_766 no
O2 H20A 2.8900 . 2_766 no
O3 H1A 2.7400 . 2_666 no
O3 H3O 2.7700 . 2_766 no
O3 H19A 2.8700 . 2_766 no
N1 O3 2.7447(18) . . no
N1 N2 2.872(2) . . no
N2 N1 2.872(2) . . no
N1 H3O 2.0300 . . no
N2 H17B 2.5900 . 1_556 no
C1 C16 3.232(3) . . no
C4 C13 3.478(3) . 1_455 no
C4 C18 3.596(3) . 1_455 no
C12 O1 3.368(2) . 2_657 no
C13 C4 3.478(3) . 1_655 no
C16 C1 3.232(3) . . no
C16 C17 3.512(3) . 2_666 no
C17 C16 3.512(3) . 2_666 no
C18 C4 3.596(3) . 1_655 no
C20 O2 3.264(2) . 2_766 no
C21 O1 3.419(3) . 1_565 no
C1 H16 2.5900 . . no
C2 H1B 3.0000 . 2_656 no
C2 H18B 3.0000 . 1_455 no
C3 H18B 2.9000 . 1_455 no
C4 H18B 2.8900 . 1_455 no
C4 H4 3.0400 . 2_556 no
C5 H18B 2.9800 . 1_455 no
C6 H17A 3.0700 . 2_656 no
C6 H18B 3.0700 . 1_455 no
C7 H18B 3.0700 . 1_455 no
C9 H16 2.9000 . . no
C10 H23C 2.8900 . 2_667 no
C11 H17C 3.0500 . 2_666 no
C13 H22B 2.7400 . . no
C15 H17C 2.9000 . 2_666 no
C16 H1B 3.0500 . . no
C16 H17C 2.7700 . . no
C16 H1A 3.0500 . . no
C16 H17A 2.7300 . . no
C16 H17C 2.8400 . 2_666 no
C17 H20A 2.9700 . 2_766 no
C17 H16 2.5100 . . no
C18 H3O 2.4400 . . no
C19 H3O 3.0100 . . no
C22 H3O 3.0200 . . no
H1A C16 3.0500 . . no
H1A H16 2.4100 . . no
H1A O2 2.7800 . 2_666 no
H1A O3 2.7400 . 2_666 no
H1B C16 3.0500 . . no
H1B H16 2.2900 . . no
H1B C2 3.0000 . 2_656 no
H3 H21A 2.3600 . 2_666 no
H3O N1 2.0300 . . no
H3O C18 2.4400 . . no
H3O C19 3.0100 . . no
H3O C22 3.0200 . . no
H3O O3 2.7700 . 2_766 no
H4 C4 3.0400 . 2_556 no
H4 H4 2.4100 . 2_556 no
H10 O1 2.5300 . . no
H10 H12 2.3000 . . no
H10 H23C 2.5300 . 2_667 no
H12 H10 2.3000 . . no
H12 H18A 2.3600 . . no
H12 O1 2.4800 . 2_657 no
H16 C1 2.5900 . . no
H16 C9 2.9000 . . no
H16 C17 2.5100 . . no
H16 H1A 2.4100 . . no
H16 H1B 2.2900 . . no
H16 H17A 2.3000 . . no
H16 H17C 2.3000 . . no
H17A C16 2.7300 . . no
H17A H16 2.3000 . . no
H17A C6 3.0700 . 2_656 no
H17B N2 2.5900 . 1_554 no
H17C C16 2.7700 . . no
H17C H16 2.3000 . . no
H17C C11 3.0500 . 2_666 no
H17C C15 2.9000 . 2_666 no
H17C C16 2.8400 . 2_666 no
H18A H12 2.3600 . . no
H18A H19B 2.5400 . . no
H18A H22A 2.3200 . . no
H18A O1 2.9100 . 2_657 no
H18B C2 3.0000 . 1_655 no
H18B C3 2.9000 . 1_655 no
H18B C4 2.8900 . 1_655 no
H18B C5 2.9800 . 1_655 no
H18B C6 3.0700 . 1_655 no
H18B C7 3.0700 . 1_655 no
H18B H19A 2.3200 . . no
H19A H18B 2.3200 . . no
H19A O2 2.8200 . 2_766 no
H19A O3 2.8700 . 2_766 no
H19B H18A 2.5400 . . no
H19B H22A 2.4600 . . no
H20A H23B 2.4000 . . no
H20A O2 2.8900 . 2_766 no
H20A C17 2.9700 . 2_766 no
H20B H21A 2.4400 . . no
H20B H23A 2.4100 . . no
H21A H20B 2.4400 . . no
H21A H23A 2.4300 . . no
H21A H3 2.3600 . 2_666 no
H21B O1 2.7400 . 1_565 no
H21B H23C 2.3800 . . no
H22A H18A 2.3200 . . no
H22A H19B 2.4600 . . no
H22B C13 2.7400 . . no
H23A H20B 2.4100 . . no
H23A H21A 2.4300 . . no
H23B H20A 2.4000 . . no
H23C H21B 2.3800 . . no
H23C C10 2.8900 . 2_667 no
H23C H10 2.5300 . 2_667 no

loop_
_geom_hbond_atom_site_label_D
_geom_hbond_atom_site_label_H
_geom_hbond_atom_site_label_A
_geom_hbond_distance_DH
_geom_hbond_distance_HA
_geom_hbond_distance_DA
_geom_hbond_angle_DHA
_geom_hbond_site_symmetry_A
_geom_hbond_publ_flag
O3 H3O N1 0.82 2.03 2.7447(18) 146 . yes
C10 H10 O1 0.93 2.53 2.893(2) 104 . no
C12 H12 O1 0.93 2.48 3.368(2) 159 2_657 yes
C17 H17B N2 0.96 2.59 3.521(2) 163 1_554 yes
C17 H17C Cg4 0.96 2.80 3.636(2) 147 2_666 yes
C18 H18B Cg3 0.97 2.65 3.532(2) 151 1_655 yes

loop_
_geom_torsion_atom_site_label_1
_geom_torsion_atom_site_label_2
_geom_torsion_atom_site_label_3
_geom_torsion_atom_site_label_4
_geom_torsion
_geom_torsion_site_symmetry_1
_geom_torsion_site_symmetry_2
_geom_torsion_site_symmetry_3
_geom_torsion_site_symmetry_4
_geom_torsion_publ_flag
C17 O2 C15 C16 -6.5(2) . . . . no
C17 O2 C15 C14 174.46(15) . . . . no
C19 N1 C18 C13 -164.58(14) . . . . no
C18 N1 C19 C20 -179.49(13) . . . . no
C22 N1 C19 C20 -57.14(17) . . . . no
C22 N1 C18 C13 73.98(17) . . . . no
C19 N1 C22 C21 56.33(18) . . . . no
C18 N1 C22 C21 178.74(15) . . . . no
C23 N2 C20 C19 179.22(17) . . . . no
C23 N2 C21 C22 -179.90(15) . . . . no
C20 N2 C21 C22 56.98(18) . . . . no
C21 N2 C20 C19 -57.60(18) . . . . no
C9 C1 C2 C3 179.63(17) . . . . no
C2 C1 C9 C10 -178.61(17) . . . . no
C2 C1 C9 C8 -0.49(16) . . . . no
C9 C1 C2 C7 0.22(18) . . . . no
C7 C2 C3 C4 -0.8(3) . . . . no
C1 C2 C7 C6 179.80(15) . . . . no
C1 C2 C7 C8 0.14(19) . . . . no
C1 C2 C3 C4 179.85(18) . . . . no
C3 C2 C7 C8 -179.34(16) . . . . no
C3 C2 C7 C6 0.3(3) . . . . no
C2 C3 C4 C5 0.5(3) . . . . no
C3 C4 C5 C6 0.2(3) . . . . no
C4 C5 C6 C7 -0.7(3) . . . . no
C5 C6 C7 C2 0.4(3) . . . . no
C5 C6 C7 C8 180.00(17) . . . . no
C6 C7 C8 C9 179.92(17) . . . . no
C2 C7 C8 C9 -0.45(18) . . . . no
C2 C7 C8 O1 178.80(17) . . . . no
C6 C7 C8 O1 -0.8(3) . . . . no
C7 C8 C9 C10 178.95(15) . . . . no
O1 C8 C9 C1 -178.67(17) . . . . no
C7 C8 C9 C1 0.58(17) . . . . no
O1 C8 C9 C10 -0.3(3) . . . . no
C8 C9 C10 C11 -176.58(16) . . . . no
C1 C9 C10 C11 1.4(3) . . . . no
C9 C10 C11 C12 171.05(17) . . . . no
C9 C10 C11 C16 -6.7(3) . . . . no
C10 C11 C16 C15 175.43(16) . . . . no
C12 C11 C16 C15 -2.3(2) . . . . no
C16 C11 C12 C13 1.4(2) . . . . no
C10 C11 C12 C13 -176.48(16) . . . . no
C11 C12 C13 C14 1.4(3) . . . . no
C11 C12 C13 C18 -174.89(16) . . . . no
C18 C13 C14 C15 173.06(15) . . . . no
C14 C13 C18 N1 49.1(2) . . . . no
C12 C13 C14 O3 177.83(15) . . . . no
C12 C13 C18 N1 -134.57(16) . . . . no
C12 C13 C14 C15 -3.3(2) . . . . no
C18 C13 C14 O3 -5.8(2) . . . . no
C13 C14 C15 O2 -178.42(15) . . . . no
O3 C14 C15 C16 -178.67(15) . . . . no
O3 C14 C15 O2 0.5(2) . . . . no
C13 C14 C15 C16 2.5(2) . . . . no
C14 C15 C16 C11 0.4(3) . . . . no
O2 C15 C16 C11 -178.65(15) . . . . no
N1 C19 C20 N2 58.60(18) . . . . no
N2 C21 C22 N1 -57.17(19) . . . . no

loop_
_publcif_info_datablock.id
_publcif_info_datablock.publ_exptl
_publcif_info_datablock.publ_geom
_publcif_info_datablock.structure
{5056c857-e8a4-44bf-8b57-7963473a0c5a} ? ? ?
{597756a7-4d19-47eb-99aa-75c3680c110a} y y y

loop_
_publcif_info_exptl_table_extra_item
sin_theta_over_lambda_max

loop_
_publcif_info_tables.block_id
_publcif_info_tables.reference_item
{5056c857-e8a4-44bf-8b57-7963473a0c5a} '_publcif_info_datablock.publ_exptl'
{597756a7-4d19-47eb-99aa-75c3680c110a} '_geom_hbond_atom_site_label_D'
